data_7049904
loop_
_publ_author_name
'Kotov, Vitalii Yu'
'Ilyukhin, Andrey B.'
'Buikin, Petr A.'
'Simonenko, Nikolay P.'
'Korlyukov, Alexander A.'
'Smol'yakov, Alexander F.'
'Yorov, Khursand E.'
'Gavrikov, Andrey V.'

_publ_section_title
;
 Unexpected hydrolytic transformation of new type hybrid bromobismuthates
 with methylpyrazinium dications.
;
_journal_issue 22
_journal_name_full 'Dalton transactions (Cambridge, England : 2003)'
_journal_page_first 7602
_journal_page_last 7611
_journal_paper_doi 10.1039/c9dt01019j
_journal_volume 48
_journal_year 2019
_chemical_formula_moiety 'Bi4 Br18, 2(C5 H8 N2), 2(C5 H7 N2), 3(H2 O)'
_chemical_formula_sum 'C20 H36 Bi4 Br18 N8 O3'
_chemical_formula_weight 2710.87
_space_group_IT_number 15
_space_group_name_Hall '-C 2yc'
_space_group_name_H-M_alt 'C 1 2/c 1'
_symmetry_cell_setting monoclinic
_symmetry_Int_Tables_number 15
_symmetry_space_group_name_Hall '-C 2yc'
_symmetry_space_group_name_H-M 'C 1 2/c 1'
_atom_sites_solution_hydrogens geom
_audit_conform_dict_location ftp://ftp.iucr.org/pub/cif_core.dic
_audit_conform_dict_name cif_core.dic
_audit_conform_dict_version 2.4.3
_audit_creation_date 2019-04-02T20:57:38-00:00
_audit_creation_method 'WinGX routine CIF_UPDATE'
_audit_update_record
;
2019-04-03 deposited with the CCDC.    2019-04-29 downloaded from the CCDC.
;
_cell_angle_alpha 90
_cell_angle_beta 102.7780(10)
_cell_angle_gamma 90
_cell_formula_units_Z 4
_cell_length_a 26.4520(10)
_cell_length_b 9.7440(4)
_cell_length_c 22.4625(8)
_cell_measurement_reflns_used 6720
_cell_measurement_temperature 150(2)
_cell_measurement_theta_max 26.9
_cell_measurement_theta_min 2.16
_cell_volume 5646.3(4)
_computing_cell_refinement 'Bruker SAINT'
_computing_data_collection 'Bruker APEX2'
_computing_data_reduction 'Bruker SAINT'
_computing_molecular_graphics 'Bruker SHELXTL'
_computing_publication_material 'Bruker SHELXTL'
_computing_structure_refinement 'SHELXL-2018/1 (Sheldrick, 2018)'
_computing_structure_solution 'SHELXS-2016 (Sheldrick, 2015)'
_diffrn_ambient_temperature 150(2)
_diffrn_measured_fraction_theta_full 1
_diffrn_measured_fraction_theta_max 0.999
_diffrn_measurement_device_type 'Bruker APEX-II CCD'
_diffrn_measurement_method '\f and \w scans'
_diffrn_radiation_monochromator graphite
_diffrn_radiation_type MoK\a
_diffrn_radiation_wavelength 0.71073
_diffrn_reflns_av_R_equivalents 0.0759
_diffrn_reflns_av_unetI/netI 0.0559
_diffrn_reflns_Laue_measured_fraction_full 1
_diffrn_reflns_Laue_measured_fraction_max 0.999
_diffrn_reflns_limit_h_max 37
_diffrn_reflns_limit_h_min -37
_diffrn_reflns_limit_k_max 13
_diffrn_reflns_limit_k_min -13
_diffrn_reflns_limit_l_max 31
_diffrn_reflns_limit_l_min -31
_diffrn_reflns_number 54121
_diffrn_reflns_point_group_measured_fraction_full 1
_diffrn_reflns_point_group_measured_fraction_max 0.999
_diffrn_reflns_theta_full 25.242
_diffrn_reflns_theta_max 30.057
_diffrn_reflns_theta_min 2.157
_diffrn_standards_number 0
_exptl_absorpt_coefficient_mu 25.199
_exptl_absorpt_correction_T_max 0.0504
_exptl_absorpt_correction_T_min 0.0182
_exptl_absorpt_correction_type multi-scan
_exptl_absorpt_process_details 'SADABS 2014/5'
_exptl_crystal_colour red
_exptl_crystal_density_diffrn 3.189
_exptl_crystal_description block
_exptl_crystal_F_000 4792
_exptl_crystal_size_max 0.1
_exptl_crystal_size_mid 0.08
_exptl_crystal_size_min 0.03
_refine_diff_density_max 1.658
_refine_diff_density_min -1.231
_refine_diff_density_rms 0.211
_refine_ls_extinction_method none
_refine_ls_goodness_of_fit_ref 1.039
_refine_ls_hydrogen_treatment constr
_refine_ls_matrix_type full
_refine_ls_number_parameters 220
_refine_ls_number_reflns 8278
_refine_ls_number_restraints 21
_refine_ls_restrained_S_all 1.04
_refine_ls_R_factor_all 0.096
_refine_ls_R_factor_gt 0.047
_refine_ls_shift/su_max 0.001
_refine_ls_shift/su_mean 0
_refine_ls_structure_factor_coef Fsqd
_refine_ls_weighting_details 'w=1/[\s^2^(Fo^2^)+(0.0500P)^2^+10.0000P] where P=(Fo^2^+2Fc^2^)/3'
_refine_ls_weighting_scheme calc
_refine_ls_wR_factor_gt 0.0962
_refine_ls_wR_factor_ref 0.1132
_reflns_Friedel_coverage 0
_reflns_number_gt 5171
_reflns_number_total 8278
_reflns_threshold_expression 'I > 2\s(I)'
_cod_data_source_file c9dt01019j2.cif
_cod_data_source_block 6
_cod_depositor_comments 'Adding full bibliography for 7049900--7049908.cif.'
_cod_original_sg_symbol_H-M 'C 2/c'
_cod_database_code 7049904

loop_
_symmetry_equiv_pos_as_xyz
'x, y, z'
'-x, y, -z+1/2'
'x+1/2, y+1/2, z'
'-x+1/2, y+1/2, -z+1/2'
'-x, -y, -z'
'x, -y, z-1/2'
'-x+1/2, -y+1/2, -z'
'x+1/2, -y+1/2, z-1/2'

loop_
_atom_site_label
_atom_site_type_symbol
_atom_site_fract_x
_atom_site_fract_y
_atom_site_fract_z
_atom_site_U_iso_or_equiv
_atom_site_adp_type
_atom_site_occupancy
_atom_site_site_symmetry_order
_atom_site_calc_flag
_atom_site_refinement_flags_posn
_atom_site_refinement_flags_adp
_atom_site_refinement_flags_occupancy
_atom_site_disorder_assembly
_atom_site_disorder_group
Bi1 Bi 0.32865(2) 0.43535(4) 0.41081(2) 0.03999(10) Uani 1 1 d . . . . .
Bi2 Bi 0.15734(2) 0.40529(4) 0.36356(2) 0.04341(11) Uani 1 1 d . . . . .
Br1 Br 0.24867(4) 0.25491(9) 0.33380(4) 0.0395(2) Uani 1 1 d . . . . .
Br2 Br 0.23853(4) 0.60253(9) 0.42922(4) 0.0467(2) Uani 1 1 d . . . . .
Br3 Br 0.32883(6) 0.25519(13) 0.52011(5) 0.0782(4) Uani 1 1 d . . . . .
Br4 Br 0.40537(4) 0.26677(12) 0.38567(5) 0.0599(3) Uani 1 1 d . . . . .
Br5 Br 0.33197(5) 0.59272(10) 0.31222(4) 0.0546(3) Uani 1 1 d . . . . .
Br6 Br 0.39579(4) 0.61239(12) 0.48641(5) 0.0594(3) Uani 1 1 d . . . . .
Br7 Br 0.14700(4) 0.53124(10) 0.25257(5) 0.0531(3) Uani 1 1 d . . . . .
Br8 Br 0.08659(4) 0.20993(11) 0.31091(5) 0.0596(3) Uani 1 1 d . . . . .
Br9 Br 0.08292(14) 0.5927(3) 0.38939(14) 0.0658(7) Uani 0.63 1 d . . P . .
Br92 Br 0.0887(2) 0.5460(5) 0.4124(2) 0.0626(11) Uani 0.37 1 d . . P . .
O1 O 0.0712(5) 0.8457(13) 0.2541(6) 0.064(3) Uiso 0.6 1 d . . P A 1
O2 O -0.0035(13) 0.461(3) 0.2655(12) 0.068(8) Uiso 0.28 1 d . . P B 2
O3 O 0 0.630(6) 0.25 0.088(14) Uiso 0.28 2 d S . P C 1
O4 O 0.0111(13) 0.706(4) 0.2310(15) 0.079(10) Uiso 0.26 1 d . . P D 3
O5 O 0.0739(15) 0.825(4) 0.3327(17) 0.078(11) Uiso 0.22 1 d . . P E 3
N1 N 0.2655(4) 0.9279(8) 0.3812(4) 0.054(2) Uani 1 1 d . . . . .
C1 C 0.2282(6) 0.9598(11) 0.4104(5) 0.070(4) Uani 1 1 d . . . . .
H1A H 0.236951 0.998333 0.450161 0.084 Uiso 1 1 calc R U . . .
C2 C 0.1781(6) 0.9373(13) 0.3832(6) 0.073(4) Uani 1 1 d . . . . .
H2A H 0.151589 0.959271 0.40409 0.087 Uiso 1 1 calc R U . . .
N2 N 0.1659(4) 0.8852(9) 0.3282(4) 0.064(3) Uani 1 1 d . . . . .
H2B H 0.133149 0.870175 0.311007 0.077 Uiso 1 1 calc R U . . .
C3 C 0.2013(5) 0.8553(10) 0.2988(5) 0.055(3) Uani 1 1 d . . . . .
H3A H 0.191767 0.817647 0.258911 0.066 Uiso 1 1 calc R U . . .
C4 C 0.2527(4) 0.8780(10) 0.3251(5) 0.055(3) Uani 1 1 d . . . . .
H4A H 0.278775 0.857984 0.303236 0.066 Uiso 1 1 calc R U . . .
C5 C 0.3208(5) 0.9450(12) 0.4099(6) 0.081(4) Uani 1 1 d . . . . .
H5A H 0.324294 0.982655 0.451025 0.122 Uiso 1 1 calc R U . . .
H5B H 0.338158 0.855719 0.412324 0.122 Uiso 1 1 calc R U . . .
H5C H 0.336651 1.007996 0.385298 0.122 Uiso 1 1 calc R U . . .
N3 N 0.4977(11) 0.617(3) 0.3925(13) 0.079(6) Uiso 0.24 1 d DG U P F 1
C6 C 0.4624(14) 0.692(3) 0.3499(12) 0.079(6) Uiso 0.24 1 d DG U P F 1
H6A H 0.447108 0.652959 0.311405 0.094 Uiso 0.24 1 calc R U P F 1
C7 C 0.4494(15) 0.825(3) 0.3635(15) 0.079(6) Uiso 0.24 1 d G U P F 1
H7A H 0.425244 0.87649 0.334333 0.094 Uiso 0.24 1 calc R U P F 1
N4 N 0.4717(15) 0.883(3) 0.4198(16) 0.079(6) Uiso 0.24 1 d G U P F 1
C8 C 0.507(2) 0.808(4) 0.4624(15) 0.079(6) Uiso 0.24 1 d G U P F 1
H8A H 0.522367 0.846966 0.500877 0.094 Uiso 0.24 1 calc R U P F 1
C9 C 0.5201(18) 0.675(4) 0.4488(14) 0.079(6) Uiso 0.24 1 d DG U P F 1
H9A H 0.544233 0.623434 0.477951 0.094 Uiso 0.24 1 calc R U P F 1
C10 C 0.5115(17) 0.480(3) 0.3791(19) 0.079(6) Uiso 0.24 1 d D U P F 1
H10A H 0.53672 0.442664 0.414064 0.118 Uiso 0.24 1 calc R U P F 1
H10B H 0.480445 0.421897 0.370811 0.118 Uiso 0.24 1 calc R U P F 1
H10C H 0.526858 0.480798 0.343129 0.118 Uiso 0.24 1 calc R U P F 1
N32 N 0.4708(7) 0.8226(16) 0.4002(8) 0.080(4) Uiso 0.39 1 d DG U P G 2
C62 C 0.4493(8) 0.742(2) 0.3501(8) 0.080(4) Uiso 0.39 1 d DG U P G 2
H62A H 0.422893 0.777631 0.318247 0.096 Uiso 0.39 1 calc R U P G 2
C72 C 0.4665(9) 0.608(2) 0.3465(9) 0.080(4) Uiso 0.39 1 d G U P G 2
H72A H 0.451817 0.55216 0.312276 0.096 Uiso 0.39 1 calc R U P G 2
N42 N 0.5051(9) 0.5547(17) 0.3931(10) 0.080(4) Uiso 0.39 1 d G U P G 2
C82 C 0.5266(9) 0.636(2) 0.4433(10) 0.080(4) Uiso 0.39 1 d G U P G 2
H82A H 0.552974 0.599661 0.475135 0.096 Uiso 0.39 1 calc R U P G 2
C92 C 0.5094(9) 0.770(2) 0.4468(8) 0.080(4) Uiso 0.39 1 d DG U P G 2
H92A H 0.52405 0.825133 0.481108 0.096 Uiso 0.39 1 calc R U P G 2
C102 C 0.4541(11) 0.9608(19) 0.4057(13) 0.080(4) Uiso 0.39 1 d D U P G 2
H10D H 0.473745 1.000524 0.443963 0.121 Uiso 0.39 1 calc R U P G 2
H10E H 0.46016 1.015117 0.371198 0.121 Uiso 0.39 1 calc R U P G 2
H10F H 0.417068 0.961598 0.405665 0.121 Uiso 0.39 1 calc R U P G 2
N33 N 0.4849(6) 0.6809(13) 0.3874(6) 0.056(3) Uiso 0.37 1 d DG U P H 3
C63 C 0.5136(8) 0.7045(16) 0.4462(7) 0.056(3) Uiso 0.37 1 d DG U P H 3
H63A H 0.534821 0.633925 0.467735 0.068 Uiso 0.37 1 calc R U P H 3
C73 C 0.5111(9) 0.8315(19) 0.4737(7) 0.056(3) Uiso 0.37 1 d G U P H 3
H73A H 0.530642 0.847674 0.513887 0.068 Uiso 0.37 1 calc R U P H 3
N43 N 0.4800(8) 0.9348(14) 0.4422(8) 0.056(3) Uiso 0.37 1 d G U P H 3
C83 C 0.4514(8) 0.9111(15) 0.3833(8) 0.056(3) Uiso 0.37 1 d G U P H 3
H83A H 0.430098 0.981725 0.361836 0.068 Uiso 0.37 1 calc R U P H 3
C93 C 0.4538(7) 0.7842(17) 0.3559(6) 0.056(3) Uiso 0.37 1 d DG U P H 3
H93A H 0.434276 0.767977 0.315683 0.068 Uiso 0.37 1 calc R U P H 3
C103 C 0.4860(9) 0.5515(17) 0.3569(10) 0.056(3) Uiso 0.37 1 d D U P H 3
H10G H 0.463333 0.556074 0.31609 0.085 Uiso 0.37 1 calc R U P H 3
H10H H 0.521562 0.531548 0.353407 0.085 Uiso 0.37 1 calc R U P H 3
H10I H 0.473947 0.478822 0.380533 0.085 Uiso 0.37 1 calc R U P H 3

loop_
_atom_site_aniso_label
_atom_site_aniso_U_11
_atom_site_aniso_U_22
_atom_site_aniso_U_33
_atom_site_aniso_U_23
_atom_site_aniso_U_13
_atom_site_aniso_U_12
Bi1 0.0488(2) 0.04111(19) 0.03042(16) -0.00098(14) 0.00963(14) -0.01461(16)
Bi2 0.0488(2) 0.0418(2) 0.04321(19) -0.00650(15) 0.01792(16) -0.01315(16)
Br1 0.0488(5) 0.0359(4) 0.0325(4) 0.0003(3) 0.0065(4) -0.0066(4)
Br2 0.0579(6) 0.0374(5) 0.0455(5) -0.0043(4) 0.0133(4) -0.0125(4)
Br3 0.1353(13) 0.0657(8) 0.0401(6) 0.0012(5) 0.0336(7) -0.0352(8)
Br4 0.0603(7) 0.0588(7) 0.0629(7) -0.0028(5) 0.0185(5) -0.0060(5)
Br5 0.0773(7) 0.0487(6) 0.0393(5) 0.0065(4) 0.0162(5) -0.0158(5)
Br6 0.0688(7) 0.0631(7) 0.0476(6) -0.0117(5) 0.0160(5) -0.0320(6)
Br7 0.0570(6) 0.0445(5) 0.0520(6) 0.0098(4) -0.0003(5) -0.0024(5)
Br8 0.0568(6) 0.0576(6) 0.0667(7) -0.0127(5) 0.0185(5) -0.0248(5)
Br9 0.0761(16) 0.0570(17) 0.0737(19) -0.0022(11) 0.0366(15) 0.0040(13)
Br92 0.056(2) 0.058(3) 0.081(3) -0.018(2) 0.030(2) -0.003(2)
N1 0.086(7) 0.034(4) 0.043(5) -0.002(4) 0.017(5) -0.011(4)
C1 0.127(12) 0.041(6) 0.052(6) -0.001(5) 0.044(8) 0.003(7)
C2 0.099(11) 0.067(8) 0.067(8) 0.004(6) 0.047(8) 0.009(7)
N2 0.086(7) 0.052(5) 0.066(6) 0.010(5) 0.041(5) 0.006(5)
C3 0.083(8) 0.035(5) 0.053(6) 0.001(4) 0.028(6) -0.012(5)
C4 0.074(8) 0.039(5) 0.064(7) -0.005(5) 0.041(6) -0.010(5)
C5 0.110(12) 0.045(7) 0.086(9) -0.004(6) 0.017(8) -0.011(7)

loop_
_atom_type_symbol
_atom_type_description
_atom_type_scat_dispersion_real
_atom_type_scat_dispersion_imag
_atom_type_scat_source
C C 0.0033 0.0016 'International Tables Vol C Tables 4.2.6.8 and 6.1.1.4'
H H 0 0 'International Tables Vol C Tables 4.2.6.8 and 6.1.1.4'
N N 0.0061 0.0033 'International Tables Vol C Tables 4.2.6.8 and 6.1.1.4'
O O 0.0106 0.006 'International Tables Vol C Tables 4.2.6.8 and 6.1.1.4'
Br Br -0.2901 2.4595 'International Tables Vol C Tables 4.2.6.8 and 6.1.1.4'
Bi Bi -4.1077 10.2566 'International Tables Vol C Tables 4.2.6.8 and 6.1.1.4'

loop_
_geom_angle_atom_site_label_1
_geom_angle_atom_site_label_2
_geom_angle_atom_site_label_3
_geom_angle
_geom_angle_site_symmetry_1
_geom_angle_site_symmetry_3
Br5 Bi1 Br4 90.65(4) . .
Br5 Bi1 Br6 90.94(3) . .
Br4 Bi1 Br6 95.47(4) . .
Br5 Bi1 Br1 90.38(3) . .
Br4 Bi1 Br1 89.42(3) . .
Br6 Bi1 Br1 174.93(3) . .
Br5 Bi1 Br2 88.60(3) . .
Br4 Bi1 Br2 174.57(3) . .
Br6 Bi1 Br2 89.92(3) . .
Br1 Bi1 Br2 85.21(3) . .
Br5 Bi1 Br3 177.80(4) . .
Br4 Bi1 Br3 87.21(4) . .
Br6 Bi1 Br3 88.75(3) . .
Br1 Bi1 Br3 90.12(3) . .
Br2 Bi1 Br3 93.57(4) . .
Br92 Bi2 Br7 101.66(10) . .
Br92 Bi2 Br8 94.11(11) . .
Br7 Bi2 Br8 89.84(3) . .
Br92 Bi2 Br9 13.81(9) . .
Br7 Bi2 Br9 87.91(6) . .
Br8 Bi2 Br9 95.54(8) . .
Br92 Bi2 Br3 82.75(11) . 7_556
Br7 Bi2 Br3 174.95(4) . 7_556
Br8 Bi2 Br3 87.36(3) . 7_556
Br9 Bi2 Br3 96.54(6) . 7_556
Br92 Bi2 Br2 87.00(11) . .
Br7 Bi2 Br2 94.39(3) . .
Br8 Bi2 Br2 175.32(4) . .
Br9 Bi2 Br2 86.62(8) . .
Br3 Bi2 Br2 88.27(3) 7_556 .
Br92 Bi2 Br1 168.44(11) . .
Br7 Bi2 Br1 86.54(3) . .
Br8 Bi2 Br1 94.05(3) . .
Br9 Bi2 Br1 168.91(7) . .
Br3 Bi2 Br1 89.46(3) 7_556 .
Br2 Bi2 Br1 84.23(3) . .
Bi1 Br1 Bi2 94.87(3) . .
Bi1 Br2 Bi2 95.08(3) . .
Bi2 Br3 Bi1 172.22(5) 7_556 .
Br92 Br9 Bi2 71.1(6) . .
Br9 Br92 Bi2 95.1(6) . .
C4 N1 C1 119.6(11) . .
C4 N1 C5 118.5(10) . .
C1 N1 C5 122.0(10) . .
N1 C1 C2 119.9(11) . .
N1 C1 H1A 120 . .
C2 C1 H1A 120 . .
N2 C2 C1 120.1(12) . .
N2 C2 H2A 119.9 . .
C1 C2 H2A 119.9 . .
C3 N2 C2 121.0(12) . .
C3 N2 H2B 119.5 . .
C2 N2 H2B 119.5 . .
N2 C3 C4 120.3(10) . .
N2 C3 H3A 119.9 . .
C4 C3 H3A 119.9 . .
N1 C4 C3 119.1(10) . .
N1 C4 H4A 120.5 . .
C3 C4 H4A 120.5 . .
N1 C5 H5A 109.5 . .
N1 C5 H5B 109.5 . .
H5A C5 H5B 109.5 . .
N1 C5 H5C 109.5 . .
H5A C5 H5C 109.5 . .
H5B C5 H5C 109.5 . .
C6 N3 C9 120 . .
C6 N3 C10 120.6(11) . .
C9 N3 C10 119.4(11) . .
N3 C6 C7 120 . .
N3 C6 H6A 120 . .
C7 C6 H6A 120 . .
N4 C7 C6 120 . .
N4 C7 H7A 120 . .
C6 C7 H7A 120 . .
C7 N4 C8 120 . .
C9 C8 N4 120 . .
C9 C8 H8A 120 . .
N4 C8 H8A 120 . .
C8 C9 N3 120 . .
C8 C9 H9A 120 . .
N3 C9 H9A 120 . .
N3 C10 H10A 109.5 . .
N3 C10 H10B 109.5 . .
H10A C10 H10B 109.5 . .
N3 C10 H10C 109.5 . .
H10A C10 H10C 109.5 . .
H10B C10 H10C 109.5 . .
C62 N32 C92 120 . .
C62 N32 C102 121.8(10) . .
C92 N32 C102 118.2(10) . .
N32 C62 C72 120 . .
N32 C62 H62A 120 . .
C72 C62 H62A 120 . .
N42 C72 C62 120 . .
N42 C72 H72A 120 . .
C62 C72 H72A 120 . .
C72 N42 C82 120 . .
N42 C82 C92 120 . .
N42 C82 H82A 120 . .
C92 C82 H82A 120 . .
C82 C92 N32 120 . .
C82 C92 H92A 120 . .
N32 C92 H92A 120 . .
N32 C102 H10D 109.5 . .
N32 C102 H10E 109.5 . .
H10D C102 H10E 109.5 . .
N32 C102 H10F 109.5 . .
H10D C102 H10F 109.5 . .
H10E C102 H10F 109.5 . .
C63 N33 C93 120 . .
C63 N33 C103 122.3(10) . .
C93 N33 C103 117.7(10) . .
C73 C63 N33 120 . .
C73 C63 H63A 120 . .
N33 C63 H63A 120 . .
C63 C73 N43 120 . .
C63 C73 H73A 120 . .
N43 C73 H73A 120 . .
C83 N43 C73 120 . .
N43 C83 C93 120 . .
N43 C83 H83A 120 . .
C93 C83 H83A 120 . .
C83 C93 N33 120 . .
C83 C93 H93A 120 . .
N33 C93 H93A 120 . .
N33 C103 H10G 109.5 . .
N33 C103 H10H 109.5 . .
H10G C103 H10H 109.5 . .
N33 C103 H10I 109.5 . .
H10G C103 H10I 109.5 . .
H10H C103 H10I 109.5 . .

loop_
_geom_bond_atom_site_label_1
_geom_bond_atom_site_label_2
_geom_bond_distance
_geom_bond_site_symmetry_2
Bi1 Br5 2.7110(10) .
Bi1 Br4 2.7644(12) .
Bi1 Br6 2.7711(10) .
Bi1 Br1 2.9902(9) .
Bi1 Br2 2.9907(11) .
Bi1 Br3 3.0173(11) .
Bi2 Br92 2.695(5) .
Bi2 Br7 2.7377(10) .
Bi2 Br8 2.7468(10) .
Bi2 Br9 2.837(3) .
Bi2 Br3 2.9974(11) 7_556
Bi2 Br2 3.0133(10) .
Bi2 Br1 3.0239(10) .
Br9 Br92 0.680(4) .
N1 C4 1.323(12) .
N1 C1 1.335(15) .
N1 C5 1.472(15) .
C1 C2 1.348(18) .
C1 H1A 0.95 .
C2 N2 1.308(15) .
C2 H2A 0.95 .
N2 C3 1.293(13) .
N2 H2B 0.88 .
C3 C4 1.375(15) .
C3 H3A 0.95 .
C4 H4A 0.95 .
C5 H5A 0.98 .
C5 H5B 0.98 .
C5 H5C 0.98 .
N3 C6 1.39 .
N3 C9 1.39 .
N3 C10 1.438(9) .
C6 C7 1.39 .
C6 H6A 0.95 .
C7 N4 1.39 .
C7 H7A 0.95 .
N4 C8 1.39 .
C8 C9 1.39 .
C8 H8A 0.95 .
C9 H9A 0.95 .
C10 H10A 0.98 .
C10 H10B 0.98 .
C10 H10C 0.98 .
N32 C62 1.39 .
N32 C92 1.39 .
N32 C102 1.431(8) .
C62 C72 1.39 .
C62 H62A 0.95 .
C72 N42 1.39 .
C72 H72A 0.95 .
N42 C82 1.39 .
C82 C92 1.39 .
C82 H82A 0.95 .
C92 H92A 0.95 .
C102 H10D 0.98 .
C102 H10E 0.98 .
C102 H10F 0.98 .
N33 C63 1.39 .
N33 C93 1.39 .
N33 C103 1.437(8) .
C63 C73 1.39 .
C63 H63A 0.95 .
C73 N43 1.39 .
C73 H73A 0.95 .
N43 C83 1.39 .
C83 C93 1.39 .
C83 H83A 0.95 .
C93 H93A 0.95 .
C103 H10G 0.98 .
C103 H10H 0.98 .
C103 H10I 0.98 .

loop_
_geom_hbond_atom_site_label_D
_geom_hbond_atom_site_label_H
_geom_hbond_atom_site_label_A
_geom_hbond_distance_DH
_geom_hbond_distance_HA
_geom_hbond_distance_DA
_geom_hbond_angle_DHA
_geom_hbond_site_symmetry_A
_geom_hbond_publ_flag
C1 H1A Br2 0.95 2.82 3.568(12) 136.3 7_566 yes
C1 H1A Br3 0.95 3.12 3.670(11) 118.3 7_566 yes
C2 H2A Br6 0.95 3.08 3.894(12) 144.9 7_566 yes
N2 H2B O1a 0.88 1.86 2.712(16) 163.3 . yes
N2 H2B O5c 0.88 1.8 2.53(4) 139.1 . yes
C3 H3A Br1 0.95 2.94 3.651(10) 132.6 4 yes
C3 H3A Br7 0.95 3.02 3.529(10) 114.9 . yes
C4 H4A Br5 0.95 2.93 3.531(10) 122.5 . yes
C4 H4A Br7 0.95 3.06 3.789(10) 134.6 4 yes
C6a H6Aa Br8 0.95 2.75 3.56(3) 143.7 4 yes
C7a H7Aa Br7 0.95 2.84 3.79(2) 179.7 4 yes
C8a H8Aa Br4 0.95 3.04 3.75(3) 132.7 5_666 yes
C9a H9Aa Br6 0.95 2.81 3.67(3) 151.6 5_666 yes
C10a H10Ca Br8 0.98 2.92 3.56(5) 123.9 3 yes
C62b H62Ab Br8 0.95 2.93 3.544(17) 123.3 4 yes
C72b H72Ab Br8 0.95 3.13 3.64(2) 115.6 4 yes
C82b H82Ab Br6 0.95 2.52 3.335(15) 144.4 5_666 yes
C63c H63Ac Br6 0.95 3.06 3.996(12) 169.5 5_666 yes
C73c H73Ac Br4 0.95 2.74 3.563(14) 145.4 5_666 yes
C73c H73Ac N43c 0.95 2.38 2.94(3) 116.9 5_676 yes
C83c H83Ac Br4 0.95 2.93 3.677(13) 136.4 1_565 yes
C83c H83Ac Br7 0.95 2.95 3.734(14) 141.2 4 yes
C93c H93Ac Br8 0.95 2.83 3.733(13) 158.9 4 yes
